data_1539746
loop_
_publ_author_name
'Elmokhtar, O.S.M.'
'Rzaigui, M.'

_publ_section_title
;
 Preparation, characterization and crystal structure of neodymium
 cyclohexaphosphate hexahydrate: Nd2 P6 O18 . 6 (H2 O)
;
_journal_name_full 'Bulletin des Societes chimiques Belges'
_journal_page_first 307
_journal_page_last 315
_journal_volume 105
_journal_year 1996
_chemical_formula_sum 'H12 Nd2 O24 P6'
_chemical_name_systematic 'Nd2 (P6 O18) (H2 O)6'
_space_group_IT_number 5
_symmetry_space_group_name_Hall 'C 2y'
_symmetry_space_group_name_H-M 'C 1 2 1'
_cell_angle_alpha 90
_cell_angle_beta 93.97
_cell_angle_gamma 90
_cell_formula_units_Z 4
_cell_length_a 24.58
_cell_length_b 9.2
_cell_length_c 12.14
_cell_volume 2738.704
_citation_journal_id_ASTM BSCBAG
_cod_data_source_file Elmokhtar_BSCBAG_1996_1763.cif
_cod_data_source_block H12Nd2O24P6
_cod_database_code 1539746

loop_
_symmetry_equiv_pos_as_xyz
x,y,z
-x,y,-z
x+1/2,y+1/2,z
-x+1/2,y+1/2,-z

loop_
_atom_site_label
_atom_site_type_symbol
_atom_site_fract_x
_atom_site_fract_y
_atom_site_fract_z
_atom_site_occupancy
_atom_site_U_iso_or_equiv
O2 O-2 0.463 0.132 0.356 1 0.0
O23 O-2 0.602 0.381 0.209 1 0.0
O6 O-2 0.157 0.499 0.961 1 0.0
O13 O-2 0.249 0.418 0.29 1 0.0
O3 O-2 0.893 0.557 0.221 1 0.0
O5 O-2 0.849 0.321 0.191 1 0.0
P1 P+5 0.9429 0.662 0.24 1 0.0
O16 O-2 0.86 0.029 0.278 1 0.0
O18 O-2 0.912 0.816 0.228 1 0.0
O4 O-2 0.431 0.878 0.087 1 0.0
O21 O-2 0.53 0.451 0.358 1 0.0
O11 O-2 0.79 0.968 0.074 1 0.0
O24 O-2 0.542 0.818 0.123 1 0.0
P4 P+5 0.2848 0.314 0.052 1 0.0
O8 O-2 0.682 0.1 0.149 1 0.0
O17 O-2 0.416 0.398 0.421 1 0.0
O9 O-2 0.658 0.265 0.988 1 0.0
O19 O-2 0.226 0.885 0.235 1 0.0
Nd2 Nd+3 0.72492 0.6506 0.7936 1 0.0
O10 O-2 0.243 0.263 0.973 1 0.0
O7 O-2 0.086 0.621 0.063 1 0.0
P6 P+5 0.3816 0.396 0.326 1 0.0
P3 P+5 0.1447 0.619 0.053 1 0.0
O1 O-2 0.479 0.159 0.149 1 0.0
P5 P+5 0.2732 0.277 0.291 1 0.0
O15 O-2 0.335 0.289 0.349 1 0.0
O22 O-2 0.788 0.218 0.403 1 0.0
P2 P+5 0.8797 0.423 0.132 1 0.0
O14 O-2 0.747 0.654 0.339 1 0.0
Nd1 Nd+3 0 0.5 0 1 0.0
O12 O-2 0.281 0.226 0.167 1 0.0
Nd3 Nd+3 0.5 0.2799 0.5 1 0.0
O20 O-2 0.081 0.655 0.421 1 0.0
